data_7246013
loop_
_publ_author_name
'Dazem, Cyrielle L. F.'
'Inge, A. Ken'
'Luneau, Dominique'
'\"Ohrstr\"om, Lars'
'Nenwa, Justin'

_publ_section_title
;
 Synthesis, structure and magnetic properties of two
 bis(oxalato)cuprate(ii) salts with pyridinium type counter ions
;
_journal_issue 10
_journal_name_full CrystEngComm
_journal_page_first 1479
_journal_page_last 1485
_journal_paper_doi 10.1039/D2CE01513G
_journal_volume 25
_journal_year 2023
_chemical_formula_moiety 'C4 Cu O8, C13 H16 N2'
_chemical_formula_sum 'C17 H16 Cu N2 O8'
_chemical_formula_weight 439.86
_space_group_crystal_system monoclinic
_space_group_IT_number 14
_space_group_name_Hall '-P 2ybc'
_space_group_name_H-M_alt 'P 1 21/c 1'
_atom_sites_solution_hydrogens mixed
_atom_sites_solution_primary dual
_audit_creation_date 2022-06-17
_audit_creation_method
;
Olex2 1.5-ac5-018
(compiled 2021.09.08 svn.r13c46975 for Rigaku Oxford Diffraction, GUI svn.r6396)
;
_audit_update_record
;
2022-11-04 deposited with the CCDC.	2022-12-16 downloaded from the CCDC.
;
_cell_angle_alpha 90
_cell_angle_beta 102.125(2)
_cell_angle_gamma 90
_cell_formula_units_Z 4
_cell_length_a 10.5484(2)
_cell_length_b 22.2344(6)
_cell_length_c 7.22640(18)
_cell_measurement_reflns_used 10394
_cell_measurement_temperature 100.0(2)
_cell_measurement_theta_max 75.6290
_cell_measurement_theta_min 3.9850
_cell_volume 1657.05(7)
_computing_cell_refinement 'CrysAlisPro 1.171.41.119a (Rigaku OD, 2021)'
_computing_data_collection 'CrysAlisPro 1.171.41.119a (Rigaku OD, 2021)'
_computing_data_reduction 'CrysAlisPro 1.171.41.119a (Rigaku OD, 2021)'
_computing_molecular_graphics 'Olex2 1.5-ac5-018 (Dolomanov et al., 2009)'
_computing_publication_material 'Olex2 1.5-ac5-018 (Dolomanov et al., 2009)'
_computing_structure_refinement 'SHELXL 2016/6 (Sheldrick, 2015)'
_computing_structure_solution 'SHELXT  (Sheldrick, 2015)'
_diffrn_ambient_environment N~2~
_diffrn_ambient_temperature 100.0(2)
_diffrn_detector 'Hybrid Pixel Array Detector'
_diffrn_detector_area_resol_mean 10.0000
_diffrn_detector_type HyPix
_diffrn_measured_fraction_theta_full 1.000
_diffrn_measured_fraction_theta_max 0.962
_diffrn_measurement_details
;
List of Runs (angles in degrees, time in seconds):

  # Type    Start    End  Width  t~exp~   \w     \q     \k     \f   Frames
#--------------------------------------------------------------------------
  1  \w     27.00  54.00   0.50    0.05    --   43.20  61.00 -51.26   54
  2  \w     28.00  56.00   0.50    0.05    --   43.20  60.00 -81.34   56
  3  \w     28.00  56.00   0.50    0.05    --   43.20  60.00-128.95   56
  4  \w     28.00  60.00   0.50    0.05    --   43.20  59.00-100.17   64
  5  \w     28.00  60.00   0.50    0.05    --   43.20  58.00 -26.72   64
  6  \w     28.00  60.00   0.50    0.05    --   43.20  59.00  -2.38   64
  7  \w     29.00  60.00   0.50    0.05    --   43.20  55.00-149.07   62
  8  \w     28.00  56.00   0.50    0.05    --   43.20  60.00  18.64   56
  9  \w     29.00  60.00   0.50    0.05    --   43.20  53.00  46.86   62
 10  \w     29.00  60.00   0.50    0.05    --   43.20  53.00  81.48   62
 11  \w     29.00  60.00   0.50    0.05    --   43.20  54.00 110.51   62
 12  \w     27.00  54.00   0.50    0.05    --   43.20  61.00 141.71   54
 13  \w     28.00  60.00   0.50    0.05    --   43.20  59.00 178.44   64
 14  \w     10.00  84.00   0.50    0.05    --   43.20-111.00 130.00  148
 15  \w     33.00  96.00   0.50    0.18    --  109.23-111.00 130.00  126
 16  \w     35.00  93.00   0.50    0.18    --  109.23 -95.00-180.00  116
 17  \w    -42.00  31.00   0.50    0.05    --  -43.20  57.00 120.00  146
 18  \w    -72.00 -30.00   0.50    0.18    -- -104.50  77.00 150.00   84
 19  \w    -72.00 -30.00   0.50    0.18    -- -104.50  77.00  60.00   84
 20  \w    -15.00  34.00   0.50    0.05    --  -43.20  38.00   0.00   98
 21  \w     94.00 139.00   0.50    0.18    --  109.23  15.00 -90.00   90
 22  \w    105.00 178.00   0.50    0.18    --  109.23 111.00-135.00  146
 23  \w     35.00  79.00   0.50    0.18    --  109.23 -77.00 -30.00   88
 24  \w     35.00  79.00   0.50    0.18    --  109.23 -77.00 -60.00   88
 25  \w     35.00  79.00   0.50    0.18    --  109.23 -77.00-180.00   88
 26  \w    -34.00  22.00   0.50    0.05    --   43.20 -38.00-150.00  112
 27  \w    -84.00  -4.00   0.50    0.05    --  -43.20 111.00-135.00  160
 28  \w    -96.00 -28.00   0.50    0.18    -- -104.50 111.00-135.00  136
 29  \w   -132.00 -89.00   0.50    0.18    -- -104.50 -15.00-180.00   86
 30  \w   -132.00 -89.00   0.50    0.18    -- -104.50 -15.00-150.00   86
 31  \w   -132.00 -89.00   0.50    0.18    -- -104.50 -15.00 -30.00   86
 32  \w   -132.00 -89.00   0.50    0.18    -- -104.50 -15.00   0.00   86
 33  \w    -95.00 -30.00   0.50    0.18    -- -104.50  91.00 170.88  130
 34  \w   -132.00 -89.00   0.50    0.18    -- -104.50 -15.00  90.00   86
 35  \w   -132.00 -89.00   0.50    0.18    -- -104.50 -15.00 120.00   86
 36  \w   -174.00 -98.00   0.50    0.18    -- -104.50-111.00 130.00  152
;
_diffrn_measurement_device 'four-circle diffractometer'
_diffrn_measurement_device_type 'XtaLAB Synergy R, HyPix'
_diffrn_measurement_method '\w scans'
_diffrn_orient_matrix_type 'CrysAlisPro convention (1999,Acta A55,543-557)'
_diffrn_orient_matrix_UB_11 -0.0295828000
_diffrn_orient_matrix_UB_12 0.0678201000
_diffrn_orient_matrix_UB_13 0.0025304000
_diffrn_orient_matrix_UB_21 0.0092394000
_diffrn_orient_matrix_UB_22 -0.0029790000
_diffrn_orient_matrix_UB_23 0.2153886000
_diffrn_orient_matrix_UB_31 0.1460989000
_diffrn_orient_matrix_UB_32 0.0139654000
_diffrn_orient_matrix_UB_33 0.0335977000
_diffrn_radiation_monochromator mirror
_diffrn_radiation_probe x-ray
_diffrn_radiation_type 'Cu K\a'
_diffrn_radiation_wavelength 1.54184
_diffrn_reflns_av_R_equivalents 0.0340
_diffrn_reflns_av_unetI/netI 0.0233
_diffrn_reflns_Laue_measured_fraction_full 1.000
_diffrn_reflns_Laue_measured_fraction_max 0.962
_diffrn_reflns_limit_h_max 12
_diffrn_reflns_limit_h_min -9
_diffrn_reflns_limit_k_max 26
_diffrn_reflns_limit_k_min -27
_diffrn_reflns_limit_l_max 9
_diffrn_reflns_limit_l_min -9
_diffrn_reflns_number 15792
_diffrn_reflns_point_group_measured_fraction_full 1.000
_diffrn_reflns_point_group_measured_fraction_max 0.962
_diffrn_reflns_theta_full 67.684
_diffrn_reflns_theta_max 75.551
_diffrn_reflns_theta_min 3.976
_diffrn_source 'Rotating-anode X-ray tube'
_diffrn_source_type 'PhotonJet R (Cu) X-ray Source'
_exptl_absorpt_coefficient_mu 2.362
_exptl_absorpt_correction_T_max 1.000
_exptl_absorpt_correction_T_min 0.835
_exptl_absorpt_correction_type gaussian
_exptl_absorpt_process_details
;
CrysAlisPro 1.171.41.119a (Rigaku Oxford Diffraction, 2021)
Numerical absorption correction based on gaussian integration over
a multifaceted crystal model
Empirical absorption correction using spherical harmonics,
implemented in SCALE3 ABSPACK scaling algorithm.
;
_exptl_crystal_colour 'clear bluish blue'
_exptl_crystal_colour_lustre clear
_exptl_crystal_colour_modifier bluish
_exptl_crystal_colour_primary blue
_exptl_crystal_density_diffrn 1.763
_exptl_crystal_description block
_exptl_crystal_F_000 900
_exptl_crystal_size_max 0.107
_exptl_crystal_size_mid 0.056
_exptl_crystal_size_min 0.042
_refine_diff_density_max 0.382
_refine_diff_density_min -0.409
_refine_diff_density_rms 0.060
_refine_ls_extinction_coef 0.00022(7)
_refine_ls_extinction_expression Fc^*^=kFc[1+0.001xFc^2^\l^3^/sin(2\q)]^-1/4^
_refine_ls_extinction_method 'SHELXL-2016/6 (Sheldrick 2016)'
_refine_ls_goodness_of_fit_ref 1.067
_refine_ls_hydrogen_treatment mixed
_refine_ls_matrix_type full
_refine_ls_number_parameters 262
_refine_ls_number_reflns 3303
_refine_ls_number_restraints 0
_refine_ls_restrained_S_all 1.067
_refine_ls_R_factor_all 0.0287
_refine_ls_R_factor_gt 0.0260
_refine_ls_shift/su_max 0.001
_refine_ls_shift/su_mean 0.000
_refine_ls_structure_factor_coef Fsqd
_refine_ls_weighting_details 'w=1/[\s^2^(Fo^2^)+(0.0391P)^2^+0.9576P] where P=(Fo^2^+2Fc^2^)/3'
_refine_ls_weighting_scheme calc
_refine_ls_wR_factor_gt 0.0732
_refine_ls_wR_factor_ref 0.0745
_reflns_Friedel_coverage 0.000
_reflns_number_gt 3020
_reflns_number_total 3303
_reflns_threshold_expression 'I > 2\s(I)'
_cod_data_source_file d2ce01513g2.cif
_cod_data_source_block daz10_cu2_auto
_cod_depositor_comments 'Adding full bibliography for 7246009--7246013.cif.'
_cod_database_code 7246013
_shelx_shelxl_version_number 2016/6
_chemical_oxdiff_formula 'C72  H64  Cu4  N4  O32  '
_shelx_space_group_comment
;
The symmetry employed for this shelxl refinement is uniquely defined
by the following loop, which should always be used as a source of
symmetry information in preference to the above space-group names.
They are only intended as comments.
;
_olex2_refinement_description
;
1. Fixed Uiso
 At 1.2 times of:
  All C(H) groups, All C(H,H) groups
2.a Secondary CH2 refined with riding coordinates:
 C22(H22A,H22B), C20(H20A,H20B), C21(H21A,H21B)
2.b Aromatic/amide H refined with riding coordinates:
 C18(H18), C16(H16), C24(H24), C15(H15), C27(H27), C25(H25), C19(H19), C28(H28)
;
_olex2_submission_special_instructions 'No special instructions were received'
_oxdiff_exptl_absorpt_empirical_details
;
Empirical correction (ABSPACK) includes:
- Absorption correction using spherical harmonics
- Frame scaling
;
_oxdiff_exptl_absorpt_empirical_full_max 1.185
_oxdiff_exptl_absorpt_empirical_full_min 0.901

loop_
_space_group_symop_operation_xyz
'x, y, z'
'-x, y+1/2, -z+1/2'
'-x, -y, -z'
'x, -y-1/2, z-1/2'

loop_
_atom_site_label
_atom_site_type_symbol
_atom_site_fract_x
_atom_site_fract_y
_atom_site_fract_z
_atom_site_U_iso_or_equiv
_atom_site_adp_type
_atom_site_occupancy
_atom_site_site_symmetry_order
_atom_site_calc_flag
_atom_site_refinement_flags_posn
_atom_site_refinement_flags_adp
_atom_site_refinement_flags_occupancy
_atom_site_disorder_assembly
_atom_site_disorder_group
Cu1 Cu 0.29532(2) 0.83781(2) 0.45196(3) 0.01208(9) Uani 1 1 d . . . . .
O2 O 0.13501(10) 0.99644(5) 0.40631(16) 0.0160(2) Uani 1 1 d . . . . .
O7 O 0.16748(10) 0.89883(5) 0.35702(16) 0.0145(2) Uani 1 1 d . . . . .
O8 O 0.42054(10) 0.77460(5) 0.54088(16) 0.0150(2) Uani 1 1 d . . . . .
O5 O 0.38302(10) 1.00305(5) 0.61589(16) 0.0151(2) Uani 1 1 d . . . . .
O11 O 0.19577(11) 0.77562(5) 0.29949(16) 0.0153(2) Uani 1 1 d . . . . .
O6 O 0.40577(10) 0.90482(5) 0.56314(16) 0.0145(2) Uani 1 1 d . . . . .
O12 O 0.21057(11) 0.67757(5) 0.23978(16) 0.0153(2) Uani 1 1 d . . . . .
O13 O 0.43020(12) 0.67424(5) 0.53196(18) 0.0198(3) Uani 1 1 d . . . . .
N26 N 0.25385(13) 0.10901(7) 0.57514(19) 0.0135(3) Uani 1 1 d . . . . .
N14 N 0.30437(13) 0.56798(6) 0.47491(19) 0.0132(3) Uani 1 1 d . . . . .
C17 C 0.19876(15) 0.45668(7) 0.5155(2) 0.0126(3) Uani 1 1 d . . . . .
C18 C 0.13046(15) 0.50014(7) 0.3954(2) 0.0133(3) Uani 1 1 d . . . . .
H18 H 0.045891 0.491384 0.324889 0.016 Uiso 1 1 calc R U . . .
C16 C 0.32544(15) 0.47049(7) 0.6100(2) 0.0142(3) Uani 1 1 d . . . . .
H16 H 0.376622 0.441405 0.688461 0.017 Uiso 1 1 calc R U . . .
C23 C 0.16776(15) 0.22588(7) 0.5695(2) 0.0123(3) Uani 1 1 d . . . . .
C24 C 0.08168(15) 0.17739(8) 0.5616(2) 0.0137(3) Uani 1 1 d . . . . .
H24 H -0.007931 0.184787 0.554375 0.016 Uiso 1 1 calc R U . . .
C15 C 0.37492(15) 0.52678(8) 0.5878(2) 0.0148(3) Uani 1 1 d . . . . .
H15 H 0.460216 0.536579 0.653416 0.018 Uiso 1 1 calc R U . . .
C22 C 0.11338(15) 0.28857(7) 0.5602(2) 0.0138(3) Uani 1 1 d . . . . .
H22A H 0.071638 0.294062 0.669558 0.017 Uiso 1 1 calc R U . . .
H22B H 0.044379 0.291643 0.444231 0.017 Uiso 1 1 calc R U . . .
C3 C 0.20197(15) 0.95084(7) 0.4256(2) 0.0118(3) Uani 1 1 d . . . . .
C27 C 0.33930(16) 0.15389(8) 0.5862(2) 0.0158(3) Uani 1 1 d . . . . .
H27 H 0.428525 0.145029 0.595574 0.019 Uiso 1 1 calc R U . . .
C25 C 0.12616(15) 0.11938(7) 0.5642(2) 0.0137(3) Uani 1 1 d . . . . .
H25 H 0.067570 0.086646 0.558310 0.016 Uiso 1 1 calc R U . . .
C9 C 0.37815(15) 0.72281(7) 0.4797(2) 0.0136(3) Uani 1 1 d . . . . .
C19 C 0.18441(15) 0.55545(7) 0.3783(2) 0.0137(3) Uani 1 1 d . . . . .
H19 H 0.136540 0.584988 0.297603 0.016 Uiso 1 1 calc R U . . .
C4 C 0.34303(15) 0.95419(7) 0.5454(2) 0.0120(3) Uani 1 1 d . . . . .
C28 C 0.29897(16) 0.21328(7) 0.5841(2) 0.0150(3) Uani 1 1 d . . . . .
H28 H 0.360118 0.245060 0.592569 0.018 Uiso 1 1 calc R U . . .
C10 C 0.25003(15) 0.72429(7) 0.3259(2) 0.0126(3) Uani 1 1 d . . . . .
C20 C 0.13042(15) 0.39942(7) 0.5462(2) 0.0139(3) Uani 1 1 d . . . . .
H20A H 0.053694 0.395268 0.441315 0.017 Uiso 1 1 calc R U . . .
H20B H 0.098002 0.403861 0.664462 0.017 Uiso 1 1 calc R U . . .
C21 C 0.20751(15) 0.34064(7) 0.5594(2) 0.0135(3) Uani 1 1 d . . . . .
H21A H 0.249897 0.336965 0.450033 0.016 Uiso 1 1 calc R U . . .
H21B H 0.275569 0.340123 0.676903 0.016 Uiso 1 1 calc R U . . .
H26 H 0.279(2) 0.0765(11) 0.575(3) 0.021(6) Uiso 1 1 d . . . . .
H14 H 0.336(2) 0.6012(11) 0.466(3) 0.019(5) Uiso 1 1 d . . . . .

loop_
_atom_site_aniso_label
_atom_site_aniso_U_11
_atom_site_aniso_U_22
_atom_site_aniso_U_33
_atom_site_aniso_U_23
_atom_site_aniso_U_13
_atom_site_aniso_U_12
Cu1 0.00985(14) 0.00876(14) 0.01666(14) -0.00034(8) 0.00055(9) -0.00039(8)
O2 0.0133(5) 0.0129(6) 0.0197(6) -0.0010(4) -0.0013(4) 0.0027(4)
O7 0.0120(5) 0.0112(6) 0.0189(6) -0.0001(4) -0.0004(4) 0.0000(4)
O8 0.0119(5) 0.0111(6) 0.0210(6) -0.0019(4) 0.0008(4) -0.0004(4)
O5 0.0127(5) 0.0112(6) 0.0197(6) -0.0018(4) -0.0003(4) -0.0011(4)
O11 0.0145(5) 0.0117(6) 0.0180(6) -0.0012(4) -0.0006(4) 0.0007(4)
O6 0.0104(5) 0.0110(5) 0.0210(6) 0.0005(4) 0.0009(4) 0.0006(4)
O12 0.0170(6) 0.0117(5) 0.0170(6) -0.0014(4) 0.0029(4) -0.0027(4)
O13 0.0172(6) 0.0113(6) 0.0276(7) -0.0009(5) -0.0026(5) 0.0014(5)
N26 0.0146(7) 0.0107(7) 0.0148(6) -0.0004(5) 0.0024(5) 0.0022(5)
N14 0.0135(7) 0.0099(7) 0.0163(7) -0.0011(5) 0.0034(5) -0.0009(5)
C17 0.0146(7) 0.0121(8) 0.0118(7) -0.0018(6) 0.0044(6) 0.0022(6)
C18 0.0111(7) 0.0147(8) 0.0137(7) -0.0011(6) 0.0018(6) 0.0018(6)
C16 0.0137(7) 0.0139(8) 0.0146(7) 0.0005(6) 0.0019(6) 0.0033(6)
C23 0.0141(7) 0.0131(8) 0.0096(7) 0.0007(6) 0.0019(5) 0.0005(6)
C24 0.0112(7) 0.0162(8) 0.0135(7) 0.0001(6) 0.0023(6) -0.0001(6)
C15 0.0115(7) 0.0179(8) 0.0143(7) -0.0018(6) 0.0012(6) 0.0015(6)
C22 0.0129(7) 0.0128(8) 0.0159(8) 0.0008(6) 0.0032(6) 0.0013(6)
C3 0.0114(7) 0.0134(8) 0.0107(7) 0.0010(6) 0.0027(6) -0.0012(6)
C27 0.0127(7) 0.0172(8) 0.0177(8) 0.0004(6) 0.0036(6) 0.0012(6)
C25 0.0133(7) 0.0144(8) 0.0134(7) -0.0003(6) 0.0025(6) -0.0011(6)
C9 0.0104(7) 0.0148(8) 0.0163(8) -0.0011(6) 0.0043(6) 0.0001(6)
C19 0.0131(7) 0.0141(8) 0.0134(7) 0.0007(6) 0.0017(6) 0.0025(6)
C4 0.0104(7) 0.0142(8) 0.0118(7) 0.0017(6) 0.0029(5) -0.0007(6)
C28 0.0130(7) 0.0136(8) 0.0187(8) -0.0004(6) 0.0040(6) -0.0021(6)
C10 0.0123(7) 0.0133(8) 0.0129(7) 0.0005(6) 0.0045(6) -0.0014(6)
C20 0.0140(7) 0.0122(8) 0.0156(7) 0.0005(6) 0.0038(6) 0.0005(6)
C21 0.0143(8) 0.0120(8) 0.0139(8) 0.0007(6) 0.0026(6) 0.0012(6)

loop_
_atom_type_symbol
_atom_type_description
_atom_type_scat_dispersion_real
_atom_type_scat_dispersion_imag
_atom_type_scat_source
C C 0.0181 0.0091 'International Tables Vol C Tables 4.2.6.8 and 6.1.1.4'
H H 0.0000 0.0000 'International Tables Vol C Tables 4.2.6.8 and 6.1.1.4'
Cu Cu -1.9646 0.5888 'International Tables Vol C Tables 4.2.6.8 and 6.1.1.4'
N N 0.0311 0.0180 'International Tables Vol C Tables 4.2.6.8 and 6.1.1.4'
O O 0.0492 0.0322 'International Tables Vol C Tables 4.2.6.8 and 6.1.1.4'

loop_
_exptl_crystal_face_index_h
_exptl_crystal_face_index_k
_exptl_crystal_face_index_l
_exptl_crystal_face_perp_dist
-1 1 2 0.0392
-2 0 1 0.0289
2 1 0 0.0278
1 -1 -2 0.0178
6 -2 1 0.0414
-5 5 -2 0.0517
-3 -10 3 0.0402
4 10 -3 0.0210
-6 -8 2 0.0287
-1 12 2 0.0210
2 -12 -2 0.0176
-6 7 2 0.0328
-1 12 2 0.0232

loop_
_geom_angle_atom_site_label_1
_geom_angle_atom_site_label_2
_geom_angle_atom_site_label_3
_geom_angle
_geom_angle_site_symmetry_1
_geom_angle_site_symmetry_3
_geom_angle_publ_flag
O7 Cu1 O8 178.03(5) . . ?
O7 Cu1 O11 92.56(5) . . ?
O7 Cu1 O6 85.54(5) . . ?
O8 Cu1 O6 96.32(5) . . ?
O11 Cu1 O8 85.49(5) . . ?
O11 Cu1 O6 169.47(5) . . ?
C3 O7 Cu1 112.08(10) . . ?
C9 O8 Cu1 111.87(10) . . ?
C10 O11 Cu1 112.48(10) . . ?
C4 O6 Cu1 111.26(9) . . ?
C27 N26 C25 121.83(15) . . ?
C19 N14 C15 121.12(14) . . ?
C18 C17 C16 117.83(15) . . ?
C18 C17 C20 118.57(14) . . ?
C16 C17 C20 123.49(14) . . ?
C19 C18 C17 120.52(14) . . ?
C15 C16 C17 119.21(15) . . ?
C24 C23 C22 118.24(14) . . ?
C28 C23 C24 118.19(15) . . ?
C28 C23 C22 123.58(14) . . ?
C25 C24 C23 120.37(15) . . ?
N14 C15 C16 121.00(15) . . ?
C23 C22 C21 117.47(13) . . ?
O2 C3 O7 126.33(14) . . ?
O2 C3 C4 118.91(14) . . ?
O7 C3 C4 114.75(13) . . ?
N26 C27 C28 120.61(15) . . ?
N26 C25 C24 119.66(15) . . ?
O8 C9 C10 114.52(14) . . ?
O13 C9 O8 125.51(15) . . ?
O13 C9 C10 119.98(14) . . ?
N14 C19 C18 120.25(15) . . ?
O5 C4 O6 126.19(14) . . ?
O5 C4 C3 118.33(14) . . ?
O6 C4 C3 115.47(13) . . ?
C27 C28 C23 119.32(15) . . ?
O11 C10 C9 114.88(13) . . ?
O12 C10 O11 125.74(15) . . ?
O12 C10 C9 119.37(14) . . ?
C17 C20 C21 117.87(13) . . ?
C22 C21 C20 108.08(12) . . ?

loop_
_geom_bond_atom_site_label_1
_geom_bond_atom_site_label_2
_geom_bond_distance
_geom_bond_site_symmetry_2
_geom_bond_publ_flag
Cu1 O7 1.9342(11) . ?
Cu1 O8 1.9432(11) . ?
Cu1 O11 1.9347(11) . ?
Cu1 O6 1.9570(11) . ?
O2 C3 1.227(2) . ?
O7 C3 1.280(2) . ?
O8 C9 1.280(2) . ?
O5 C4 1.236(2) . ?
O11 C10 1.273(2) . ?
O6 C4 1.274(2) . ?
O12 C10 1.237(2) . ?
O13 C9 1.234(2) . ?
N26 C27 1.336(2) . ?
N26 C25 1.352(2) . ?
N14 C15 1.343(2) . ?
N14 C19 1.340(2) . ?
C17 C18 1.394(2) . ?
C17 C16 1.401(2) . ?
C17 C20 1.502(2) . ?
C18 C19 1.372(2) . ?
C16 C15 1.378(2) . ?
C23 C24 1.403(2) . ?
C23 C22 1.503(2) . ?
C23 C28 1.394(2) . ?
C24 C25 1.371(2) . ?
C22 C21 1.526(2) . ?
C3 C4 1.558(2) . ?
C27 C28 1.386(2) . ?
C9 C10 1.559(2) . ?
C20 C21 1.532(2) . ?

loop_
_exptl_oxdiff_crystal_face_indexfrac_h
_exptl_oxdiff_crystal_face_indexfrac_k
_exptl_oxdiff_crystal_face_indexfrac_l
_exptl_oxdiff_crystal_face_x
_exptl_oxdiff_crystal_face_y
_exptl_oxdiff_crystal_face_z
-0.9993 1.0009 1.9985 0.1025 0.4182 -0.0649
-1.9983 -0.0009 0.9995 0.0616 0.1968 -0.2584
1.9982 1.0015 -0.0003 0.0088 0.0154 0.3059
0.9993 -1.0009 -1.9985 -0.1025 -0.4182 0.0649
5.8149 -2.3287 1.4725 -0.3262 0.3778 0.8665
-4.8048 4.7615 -2.2078 0.4595 -0.5341 -0.7097
-3.1331 -9.8176 3.0738 -0.5654 0.6624 -0.4916
3.6075 9.5974 -2.9431 0.5367 -0.6292 0.5622
-5.5025 -7.6274 2.0402 -0.3494 0.4113 -0.8419
-0.9715 12.3572 2.4172 0.8729 0.4749 0.1119
2.0102 -11.9683 -2.4699 -0.8774 -0.4778 0.0436
-5.5719 7.4147 2.0512 0.6729 0.3682 -0.6416
-1.0014 11.9911 1.9991 0.8479 0.3856 0.0883
